data_4065772
loop_
_publ_author_name
'Huang, Hui'
'Hughes, Russell P.'
'Rheingold, Arnold L.'

_publ_section_title
;
 Synthesis and Structural Characterization of New Perfluoroacyl and
 Perfluoroalkyl Group 6 Transition Metal Compounds
;
_journal_issue 8
_journal_name_full Organometallics
_journal_page_first 1948
_journal_paper_doi 10.1021/om1001183
_journal_volume 29
_journal_year 2010
_chemical_formula_sum 'C14 H15 Cr F3 O3'
_chemical_formula_weight 340.26
_chemical_name_systematic
; 

 ? 

;
_space_group_IT_number 33
_symmetry_cell_setting orthorhombic
_symmetry_space_group_name_Hall 'P 2c -2n'
_symmetry_space_group_name_H-M 'P n a 21'
_atom_sites_solution_hydrogens geom
_atom_sites_solution_primary direct
_atom_sites_solution_secondary difmap
_audit_creation_method SHELXL-97
_cell_angle_alpha 90.00
_cell_angle_beta 90.00
_cell_angle_gamma 90.00
_cell_formula_units_Z 4
_cell_length_a 16.457(4)
_cell_length_b 9.668(2)
_cell_length_c 8.982(2)
_cell_measurement_reflns_used 7186
_cell_measurement_temperature 100(2)
_cell_measurement_theta_max 27.50
_cell_measurement_theta_min 2.48
_cell_volume 1429.1(6)
_computing_cell_refinement 'Bruker SMART'
_computing_data_collection 'Bruker SMART'
_computing_data_reduction 'Bruker SAINT'
_computing_molecular_graphics 'Bruker SHELXTL'
_computing_publication_material 'Bruker SHELXTL'
_computing_structure_refinement 'SHELXL-97 (Sheldrick, 1997)'
_computing_structure_solution 'SHELXS-97 (Sheldrick, 1990)'
_diffrn_ambient_temperature 100(2)
_diffrn_measured_fraction_theta_full 0.986
_diffrn_measured_fraction_theta_max 0.986
_diffrn_measurement_device_type 'CCD area detector'
_diffrn_measurement_method 'phi and omega scans'
_diffrn_radiation_monochromator graphite
_diffrn_radiation_source 'fine-focus sealed tube'
_diffrn_radiation_type MoK\a
_diffrn_radiation_wavelength 0.71073
_diffrn_reflns_av_R_equivalents 0.0219
_diffrn_reflns_av_sigmaI/netI 0.0308
_diffrn_reflns_limit_h_max 20
_diffrn_reflns_limit_h_min -21
_diffrn_reflns_limit_k_max 9
_diffrn_reflns_limit_k_min -12
_diffrn_reflns_limit_l_max 11
_diffrn_reflns_limit_l_min -11
_diffrn_reflns_number 9011
_diffrn_reflns_theta_full 27.54
_diffrn_reflns_theta_max 27.54
_diffrn_reflns_theta_min 2.44
_exptl_absorpt_coefficient_mu 0.840
_exptl_absorpt_correction_T_max 0.8866
_exptl_absorpt_correction_T_min 0.7866
_exptl_absorpt_correction_type empirical
_exptl_absorpt_process_details sadabs
_exptl_crystal_colour dark-orange
_exptl_crystal_density_diffrn 1.581
_exptl_crystal_density_meas 0
_exptl_crystal_density_method 'not measured'
_exptl_crystal_description orange
_exptl_crystal_F_000 696
_exptl_crystal_size_max 0.30
_exptl_crystal_size_mid 0.30
_exptl_crystal_size_min 0.30
_refine_diff_density_max 0.274
_refine_diff_density_min -0.185
_refine_diff_density_rms 0.052
_refine_ls_abs_structure_details 'Flack H D (1983), Acta Cryst. A39, 876-881'
_refine_ls_abs_structure_Flack 0.064(13)
_refine_ls_extinction_method none
_refine_ls_goodness_of_fit_ref 1.139
_refine_ls_hydrogen_treatment mixed
_refine_ls_matrix_type full
_refine_ls_number_parameters 190
_refine_ls_number_reflns 3188
_refine_ls_number_restraints 1
_refine_ls_restrained_S_all 1.139
_refine_ls_R_factor_all 0.0244
_refine_ls_R_factor_gt 0.0233
_refine_ls_shift/su_max 0.001
_refine_ls_shift/su_mean 0.000
_refine_ls_structure_factor_coef Fsqd
_refine_ls_weighting_details 'calc w=1/[\s^2^(Fo^2^)+(0.0300P)^2^+0.0300P] where P=(Fo^2^+2Fc^2^)/3'
_refine_ls_weighting_scheme calc
_refine_ls_wR_factor_gt 0.0587
_refine_ls_wR_factor_ref 0.0591
_reflns_number_gt 3062
_reflns_number_total 3188
_reflns_threshold_expression >2sigma(I)
_cod_data_source_file om1001183_si_001.cif
_cod_data_source_block rph350b_compound_11
_cod_original_cell_volume 1429.2(6)
_cod_original_sg_symbol_H-M Pna2(1)
_cod_database_code 4065772

loop_
_symmetry_equiv_pos_as_xyz
'x, y, z'
'-x, -y, z+1/2'
'x+1/2, -y+1/2, z'
'-x+1/2, y+1/2, z+1/2'

loop_
_atom_site_label
_atom_site_type_symbol
_atom_site_fract_x
_atom_site_fract_y
_atom_site_fract_z
_atom_site_U_iso_or_equiv
_atom_site_adp_type
_atom_site_occupancy
_atom_site_symmetry_multiplicity
_atom_site_calc_flag
_atom_site_refinement_flags
Cr1 Cr 0.143576(12) 0.26765(2) 0.78517(3) 0.01170(7) Uani 1 1 d .
F1 F 0.02492(6) 0.32315(11) 1.02965(11) 0.0219(2) Uani 1 1 d .
F2 F 0.10488(6) 0.15545(11) 1.08779(11) 0.0228(2) Uani 1 1 d .
F3 F 0.14751(6) 0.36541(12) 1.09956(11) 0.0232(2) Uani 1 1 d .
O1 O 0.10082(7) 0.56936(13) 0.81604(15) 0.0244(3) Uani 1 1 d .
O2 O 0.28579(7) 0.15020(14) 0.95604(16) 0.0280(3) Uani 1 1 d .
O3 O 0.28679(7) 0.40529(13) 0.64078(15) 0.0227(3) Uani 1 1 d .
C1 C 0.02507(10) 0.23677(18) 0.67579(18) 0.0145(3) Uani 1 1 d .
C2 C 0.04129(9) 0.11492(18) 0.75927(17) 0.0163(4) Uani 1 1 d .
C3 C 0.11461(10) 0.05576(18) 0.70552(19) 0.0167(3) Uani 1 1 d .
C4 C 0.14310(9) 0.13973(18) 0.58567(19) 0.0152(3) Uani 1 1 d .
C5 C 0.08820(12) 0.25128(18) 0.5665(2) 0.0144(4) Uani 1 1 d .
C6 C -0.04990(10) 0.3244(2) 0.68724(19) 0.0215(4) Uani 1 1 d .
H6A H -0.0929 0.2847 0.6249 0.032 Uiso 1 1 calc R
H6B H -0.0377 0.4184 0.6532 0.032 Uiso 1 1 calc R
H6C H -0.0681 0.3273 0.7910 0.032 Uiso 1 1 calc R
C7 C -0.01515(11) 0.0470(2) 0.8676(2) 0.0240(4) Uani 1 1 d .
H7A H -0.0531 -0.0129 0.8137 0.036 Uiso 1 1 calc R
H7B H -0.0457 0.1181 0.9217 0.036 Uiso 1 1 calc R
H7C H 0.0163 -0.0085 0.9383 0.036 Uiso 1 1 calc R
C8 C 0.14943(11) -0.08015(19) 0.7533(2) 0.0251(4) Uani 1 1 d .
H8A H 0.1244 -0.1548 0.6954 0.038 Uiso 1 1 calc R
H8B H 0.1384 -0.0946 0.8594 0.038 Uiso 1 1 calc R
H8C H 0.2083 -0.0801 0.7365 0.038 Uiso 1 1 calc R
C9 C 0.21389(11) 0.10603(19) 0.4861(2) 0.0227(4) Uani 1 1 d .
H9A H 0.1956 0.0458 0.4050 0.034 Uiso 1 1 calc R
H9B H 0.2560 0.0587 0.5440 0.034 Uiso 1 1 calc R
H9C H 0.2361 0.1917 0.4445 0.034 Uiso 1 1 calc R
C10 C 0.08997(10) 0.35785(19) 0.4456(2) 0.0190(4) Uani 1 1 d .
H10A H 0.0605 0.3231 0.3585 0.029 Uiso 1 1 calc R
H10B H 0.1465 0.3773 0.4181 0.029 Uiso 1 1 calc R
H10C H 0.0641 0.4430 0.4811 0.029 Uiso 1 1 calc R
C11 C 0.10317(11) 0.2774(2) 1.0100(2) 0.0168(4) Uani 1 1 d .
C12 C 0.11697(9) 0.45528(18) 0.80875(18) 0.0156(3) Uani 1 1 d .
C13 C 0.23119(10) 0.19430(18) 0.89408(18) 0.0176(4) Uani 1 1 d .
C14 C 0.23195(10) 0.35364(18) 0.69651(17) 0.0164(3) Uani 1 1 d .

loop_
_atom_site_aniso_label
_atom_site_aniso_U_11
_atom_site_aniso_U_22
_atom_site_aniso_U_33
_atom_site_aniso_U_23
_atom_site_aniso_U_13
_atom_site_aniso_U_12
Cr1 0.01281(11) 0.01104(13) 0.01124(11) 0.00016(14) 0.00066(13) -0.00044(9)
F1 0.0196(5) 0.0246(6) 0.0215(5) -0.0023(4) 0.0063(4) 0.0009(4)
F2 0.0299(5) 0.0211(6) 0.0174(5) 0.0058(4) 0.0027(4) -0.0007(5)
F3 0.0285(6) 0.0262(6) 0.0150(5) -0.0042(4) 0.0007(4) -0.0074(4)
O1 0.0271(6) 0.0147(6) 0.0313(8) -0.0020(5) 0.0017(5) 0.0009(5)
O2 0.0212(6) 0.0335(8) 0.0292(7) 0.0069(6) -0.0039(6) 0.0041(6)
O3 0.0203(6) 0.0224(7) 0.0253(6) 0.0018(5) 0.0051(5) -0.0036(5)
C1 0.0151(7) 0.0148(9) 0.0136(7) -0.0018(6) -0.0006(6) -0.0032(6)
C2 0.0196(7) 0.0150(8) 0.0144(8) -0.0022(6) -0.0006(6) -0.0038(6)
C3 0.0191(8) 0.0130(8) 0.0179(8) -0.0036(7) -0.0036(6) -0.0031(7)
C4 0.0174(8) 0.0122(9) 0.0161(8) -0.0041(6) -0.0019(6) -0.0013(6)
C5 0.0147(7) 0.0145(9) 0.0139(8) -0.0016(6) -0.0028(7) -0.0027(6)
C6 0.0153(7) 0.0270(10) 0.0223(8) -0.0018(8) 0.0009(7) 0.0018(8)
C7 0.0271(8) 0.0228(10) 0.0220(9) 0.0014(7) 0.0028(7) -0.0112(8)
C8 0.0360(9) 0.0117(9) 0.0275(11) 0.0004(7) -0.0049(7) 0.0012(8)
C9 0.0228(8) 0.0238(10) 0.0216(8) -0.0078(7) 0.0033(7) 0.0032(8)
C10 0.0191(7) 0.0224(9) 0.0156(7) 0.0038(7) -0.0008(7) 0.0009(7)
C11 0.0197(9) 0.0158(9) 0.0148(9) 0.0015(7) 0.0001(7) 0.0007(7)
C12 0.0153(7) 0.0175(8) 0.0140(9) 0.0009(7) 0.0019(6) -0.0032(7)
C13 0.0195(8) 0.0174(9) 0.0161(7) 0.0008(7) 0.0029(7) -0.0022(8)
C14 0.0185(8) 0.0162(9) 0.0146(7) -0.0017(6) 0.0002(7) 0.0017(7)

loop_
_atom_type_symbol
_atom_type_description
_atom_type_scat_dispersion_real
_atom_type_scat_dispersion_imag
_atom_type_scat_source
C C 0.0033 0.0016 'International Tables Vol C Tables 4.2.6.8 and 6.1.1.4'
H H 0.0000 0.0000 'International Tables Vol C Tables 4.2.6.8 and 6.1.1.4'
O O 0.0106 0.0060 'International Tables Vol C Tables 4.2.6.8 and 6.1.1.4'
F F 0.0171 0.0103 'International Tables Vol C Tables 4.2.6.8 and 6.1.1.4'
Cr Cr 0.3209 0.6236 'International Tables Vol C Tables 4.2.6.8 and 6.1.1.4'

loop_
_geom_angle_atom_site_label_1
_geom_angle_atom_site_label_2
_geom_angle_atom_site_label_3
_geom_angle
C14 Cr1 C13 77.95(7)
C14 Cr1 C12 78.36(7)
C13 Cr1 C12 118.96(7)
C14 Cr1 C11 129.23(7)
C13 Cr1 C11 76.28(7)
C12 Cr1 C11 77.13(7)
C14 Cr1 C4 84.49(7)
C13 Cr1 C4 102.51(7)
C12 Cr1 C4 129.84(7)
C11 Cr1 C4 143.62(7)
C14 Cr1 C5 88.47(7)
C13 Cr1 C5 139.88(8)
C12 Cr1 C5 94.28(7)
C11 Cr1 C5 136.94(7)
C4 Cr1 C5 38.05(7)
C14 Cr1 C1 124.27(7)
C13 Cr1 C1 149.20(7)
C12 Cr1 C1 88.56(6)
C11 Cr1 C1 98.77(7)
C4 Cr1 C1 63.45(6)
C5 Cr1 C1 38.32(7)
C14 Cr1 C3 116.32(7)
C13 Cr1 C3 89.10(7)
C12 Cr1 C3 151.27(6)
C11 Cr1 C3 106.23(7)
C4 Cr1 C3 37.86(6)
C5 Cr1 C3 63.35(6)
C1 Cr1 C3 62.72(6)
C14 Cr1 C2 146.71(7)
C13 Cr1 C2 112.31(7)
C12 Cr1 C2 118.09(7)
C11 Cr1 C2 83.89(6)
C4 Cr1 C2 62.60(6)
C5 Cr1 C2 62.93(7)
C1 Cr1 C2 37.20(6)
C3 Cr1 C2 37.01(6)
C2 C1 C5 107.79(15)
C2 C1 C6 125.89(15)
C5 C1 C6 125.92(16)
C2 C1 Cr1 73.20(9)
C5 C1 Cr1 69.60(10)
C6 C1 Cr1 128.37(12)
C3 C2 C1 108.31(14)
C3 C2 C7 124.87(16)
C1 C2 C7 126.13(15)
C3 C2 Cr1 70.36(9)
C1 C2 Cr1 69.60(9)
C7 C2 Cr1 133.20(11)
C2 C3 C4 107.85(15)
C2 C3 C8 125.56(16)
C4 C3 C8 126.15(16)
C2 C3 Cr1 72.63(10)
C4 C3 Cr1 69.39(9)
C8 C3 Cr1 129.43(12)
C5 C4 C3 108.36(15)
C5 C4 C9 125.88(17)
C3 C4 C9 125.42(16)
C5 C4 Cr1 70.74(11)
C3 C4 Cr1 72.75(10)
C9 C4 Cr1 127.55(11)
C4 C5 C1 107.68(16)
C4 C5 C10 126.83(18)
C1 C5 C10 125.24(17)
C4 C5 Cr1 71.21(11)
C1 C5 Cr1 72.08(11)
C10 C5 Cr1 126.71(13)
F2 C11 F1 103.35(14)
F2 C11 F3 102.87(15)
F1 C11 F3 102.88(15)
F2 C11 Cr1 116.02(13)
F1 C11 Cr1 115.41(13)
F3 C11 Cr1 114.53(12)
O1 C12 Cr1 176.83(14)
O2 C13 Cr1 177.78(15)
O3 C14 Cr1 179.14(16)

loop_
_geom_bond_atom_site_label_1
_geom_bond_atom_site_label_2
_geom_bond_distance
Cr1 C14 1.8549(17)
Cr1 C13 1.8812(18)
Cr1 C12 1.8782(18)
Cr1 C11 2.129(2)
Cr1 C4 2.1773(17)
Cr1 C5 2.171(2)
Cr1 C1 2.2042(17)
Cr1 C3 2.2216(18)
Cr1 C2 2.2512(16)
F1 C11 1.373(2)
F2 C11 1.371(2)
F3 C11 1.379(2)
O1 C12 1.136(2)
O2 C13 1.140(2)
O3 C14 1.147(2)
C1 C2 1.422(2)
C1 C5 1.436(3)
C1 C6 1.500(2)
C2 C3 1.420(2)
C2 C7 1.497(2)
C3 C4 1.428(2)
C3 C8 1.496(2)
C4 C5 1.418(3)
C4 C9 1.504(2)
C5 C10 1.497(3)
